data_2239852
loop_
_publ_author_name
'Rao, Xiao-Ping'
'Cui, Yan-Jie'
'Zheng, Jian-Qiang'

_publ_section_title
;
 Crystal structure of (<i>E</i>)-1-(4-methoxyphenyl)ethanone
 <i>O</i>-dehydroabietyloxime
;
_journal_coeditor_code LR2129
_journal_issue 9
_journal_name_full 'Acta Crystallographica Section E'
_journal_page_first o948
_journal_paper_doi 10.1107/S1600536814016882
_journal_volume 70
_journal_year 2014
_chemical_formula_iupac 'C29 H37 N O3'
_chemical_formula_moiety 'C29 H37 N O3'
_chemical_formula_sum 'C29 H37 N O3'
_chemical_formula_weight 447.60
_chemical_name_systematic
;(<i>E</i>)-1-(4-Methoxyphenyl)ethanone
O-[(1<i>R</i>,4a<i>S</i>,10a<i>R</i>)-7-isopropyl-1,4a-dimethyl-1,2,3,4,4a,9,10,10a-octahydrophenanthrene-1-carbonyl]oxime
;
_space_group_IT_number 19
_symmetry_cell_setting orthorhombic
_symmetry_space_group_name_Hall 'P 2ac 2ab'
_symmetry_space_group_name_H-M 'P 21 21 21'
_atom_sites_solution_hydrogens geom
_atom_sites_solution_primary direct
_atom_sites_solution_secondary difmap
_audit_creation_method SHELXL-97
_cell_angle_alpha 90.00
_cell_angle_beta 90.00
_cell_angle_gamma 90.00
_cell_formula_units_Z 4
_cell_length_a 6.1700(12)
_cell_length_b 11.051(2)
_cell_length_c 37.526(8)
_cell_measurement_reflns_used 25
_cell_measurement_temperature 293(2)
_cell_measurement_theta_max 13
_cell_measurement_theta_min 9
_cell_volume 2558.7(9)
_computing_cell_refinement 'CAD-4 Software (Enraf--Nonius, 1989)'
_computing_data_collection 'CAD-4 Software (Enraf--Nonius, 1989)'
_computing_data_reduction 'XCAD4 (Harms & Wocadlo, 1995)'
_computing_molecular_graphics 'SHELXTL (Sheldrick, 2008)'
_computing_publication_material 'SHELXTL (Sheldrick, 2008)'
_computing_structure_refinement 'SHELXL97 (Sheldrick, 2008)'
_computing_structure_solution 'SHELXS97 (Sheldrick, 2008)'
_diffrn_ambient_temperature 293(2)
_diffrn_measured_fraction_theta_full 0.999
_diffrn_measured_fraction_theta_max 0.999
_diffrn_measurement_device_type 'Enraf--Nonius CAD-4'
_diffrn_measurement_method \w/2\q
_diffrn_radiation_monochromator graphite
_diffrn_radiation_source 'fine-focus sealed tube'
_diffrn_radiation_type MoK\a
_diffrn_radiation_wavelength 0.71073
_diffrn_reflns_av_R_equivalents 0.0878
_diffrn_reflns_av_sigmaI/netI 0.1092
_diffrn_reflns_limit_h_max 7
_diffrn_reflns_limit_h_min 0
_diffrn_reflns_limit_k_max 13
_diffrn_reflns_limit_k_min 0
_diffrn_reflns_limit_l_max 45
_diffrn_reflns_limit_l_min -45
_diffrn_reflns_number 5399
_diffrn_reflns_theta_full 25.38
_diffrn_reflns_theta_max 25.38
_diffrn_reflns_theta_min 1.09
_diffrn_standards_decay_% 1
_diffrn_standards_interval_count 200
_diffrn_standards_interval_time 120
_diffrn_standards_number 3
_exptl_absorpt_coefficient_mu 0.074
_exptl_absorpt_correction_T_max 0.9926
_exptl_absorpt_correction_T_min 0.9781
_exptl_absorpt_correction_type psi-scan
_exptl_absorpt_process_details '(CAD-4 Software; North <i>et al.</i>, 1968)'
_exptl_crystal_colour white
_exptl_crystal_density_diffrn 1.162
_exptl_crystal_density_method 'not measured'
_exptl_crystal_description block
_exptl_crystal_F_000 968
_exptl_crystal_size_max 0.30
_exptl_crystal_size_mid 0.20
_exptl_crystal_size_min 0.10
_refine_diff_density_max 0.163
_refine_diff_density_min -0.166
_refine_ls_extinction_method none
_refine_ls_goodness_of_fit_ref 1.004
_refine_ls_hydrogen_treatment constr
_refine_ls_matrix_type full
_refine_ls_number_parameters 298
_refine_ls_number_reflns 4691
_refine_ls_number_restraints 1
_refine_ls_restrained_S_all 1.004
_refine_ls_R_factor_all 0.1579
_refine_ls_R_factor_gt 0.0783
_refine_ls_shift/su_max 0.000
_refine_ls_shift/su_mean 0.000
_refine_ls_structure_factor_coef Fsqd
_refine_ls_weighting_details 'calc w=1/[\s^2^(Fo^2^)+(0.0600P)^2^+0.0000P] where P=(Fo^2^+2Fc^2^)/3'
_refine_ls_weighting_scheme calc
_refine_ls_wR_factor_gt 0.1517
_refine_ls_wR_factor_ref 0.1833
_reflns_number_gt 2211
_reflns_number_total 4691
_reflns_threshold_expression I>2sigma(I)
_cod_data_source_file lr2129sup1.cf
_cod_data_source_block I
_cod_database_code 2239852
_cod_database_fobs_code 2239852

loop_
_symmetry_equiv_pos_as_xyz
'x, y, z'
'-x+1/2, -y, z+1/2'
'-x, y+1/2, -z+1/2'
'x+1/2, -y+1/2, -z'

loop_
_atom_site_type_symbol
_atom_site_label
_atom_site_fract_x
_atom_site_fract_y
_atom_site_fract_z
_atom_site_U_iso_or_equiv
_atom_site_adp_type
_atom_site_calc_flag
_atom_site_refinement_flags
_atom_site_occupancy
_atom_site_symmetry_multiplicity
N N 0.1892(7) 0.0800(4) 0.03582(11) 0.0798(14) Uani d . 1 1
O O1 0.1751(9) -0.3034(4) -0.08665(11) 0.1262(18) Uani d . 1 1
C C1 0.3329(16) -0.3936(6) -0.0959(2) 0.168(4) Uani d . 1 1
H H1A 0.2748 -0.4457 -0.1140 0.252 Uiso calc R 1 1
H H1B 0.3680 -0.4407 -0.0751 0.252 Uiso calc R 1 1
H H1C 0.4616 -0.3549 -0.1047 0.252 Uiso calc R 1 1
O O2 0.2587(6) 0.1742(4) 0.06048(9) 0.0806(12) Uani d . 1 1
C C2 0.2309(11) -0.2209(5) -0.06054(14) 0.0738(16) Uani d . 1 1
O O3 -0.0806(6) 0.1739(4) 0.08121(11) 0.1088(16) Uani d . 1 1
C C3 0.4223(10) -0.2218(5) -0.04202(14) 0.0784(17) Uani d . 1 1
H H3A 0.5247 -0.2821 -0.0460 0.094 Uiso calc R 1 1
C C4 0.4604(9) -0.1316(5) -0.01735(13) 0.0712(16) Uani d . 1 1
H H4A 0.5918 -0.1306 -0.0052 0.085 Uiso calc R 1 1
C C5 0.3105(8) -0.0432(5) -0.01018(12) 0.0590(13) Uani d . 1 1
C C6 0.1146(10) -0.0433(5) -0.02848(14) 0.0727(16) Uani d . 1 1
H H6A 0.0097 0.0150 -0.0238 0.087 Uiso calc R 1 1
C C7 0.0789(10) -0.1324(5) -0.05395(14) 0.0770(16) Uani d . 1 1
H H7A -0.0501 -0.1323 -0.0668 0.092 Uiso calc R 1 1
C C8 0.3520(9) 0.0520(6) 0.01648(14) 0.0731(16) Uani d . 1 1
C C9 0.5748(10) 0.1086(7) 0.01919(18) 0.135(3) Uani d . 1 1
H H9A 0.5759 0.1669 0.0381 0.202 Uiso calc R 1 1
H H9B 0.6099 0.1479 -0.0029 0.202 Uiso calc R 1 1
H H9C 0.6801 0.0468 0.0240 0.202 Uiso calc R 1 1
C C10 0.1024(8) 0.2116(5) 0.08260(13) 0.0616(13) Uani d . 1 1
C C11 0.1842(8) 0.3063(4) 0.10914(12) 0.0548(12) Uani d . 1 1
C C12 0.1060(9) 0.4277(5) 0.09359(13) 0.0724(16) Uani d . 1 1
H H12A 0.1925 0.4470 0.0728 0.087 Uiso calc R 1 1
H H12B -0.0433 0.4191 0.0859 0.087 Uiso calc R 1 1
C C13 0.1212(10) 0.5326(4) 0.12026(12) 0.0694(15) Uani d . 1 1
H H13A 0.2719 0.5473 0.1262 0.083 Uiso calc R 1 1
H H13B 0.0627 0.6056 0.1096 0.083 Uiso calc R 1 1
C C14 -0.0049(9) 0.5020(4) 0.15382(12) 0.0615(14) Uani d . 1 1
H H14A 0.0084 0.5688 0.1704 0.074 Uiso calc R 1 1
H H14B -0.1570 0.4940 0.1477 0.074 Uiso calc R 1 1
C C15 0.0682(7) 0.3872(4) 0.17213(11) 0.0460(11) Uani d . 1 1
C C16 0.0614(7) 0.2829(4) 0.14438(11) 0.0501(11) Uani d . 1 1
H H16A -0.0913 0.2771 0.1374 0.060 Uiso calc R 1 1
C C17 -0.0814(7) 0.3510(4) 0.20262(12) 0.0525(12) Uani d . 1 1
C C18 -0.1403(8) 0.2317(5) 0.20981(12) 0.0574(13) Uani d . 1 1
C C19 -0.0723(9) 0.1300(4) 0.18619(13) 0.0711(15) Uani d . 1 1
H H19A -0.1958 0.1046 0.1720 0.085 Uiso calc R 1 1
H H19B -0.0292 0.0620 0.2009 0.085 Uiso calc R 1 1
C C20 0.1123(8) 0.1615(4) 0.16145(13) 0.0659(14) Uani d . 1 1
H H20A 0.1276 0.0998 0.1432 0.079 Uiso calc R 1 1
H H20B 0.2470 0.1664 0.1747 0.079 Uiso calc R 1 1
C C21 -0.1556(9) 0.4395(5) 0.22626(13) 0.0650(14) Uani d . 1 1
H H21A -0.1182 0.5199 0.2222 0.078 Uiso calc R 1 1
C C22 -0.2828(9) 0.4119(5) 0.25553(13) 0.0658(14) Uani d U 1 1
H H22A -0.3301 0.4733 0.2706 0.079 Uiso calc R 1 1
C C23 -0.3401(9) 0.2922(5) 0.26245(13) 0.0623(13) Uani d U 1 1
C C24 -0.2702(9) 0.2063(5) 0.23947(13) 0.0696(14) Uani d . 1 1
H H24A -0.3104 0.1264 0.2436 0.084 Uiso calc R 1 1
C C25 0.4331(8) 0.3015(5) 0.11184(15) 0.0794(17) Uani d . 1 1
H H25A 0.4764 0.2251 0.1217 0.119 Uiso calc R 1 1
H H25B 0.4830 0.3658 0.1270 0.119 Uiso calc R 1 1
H H25C 0.4950 0.3106 0.0885 0.119 Uiso calc R 1 1
C C26 0.2970(8) 0.4086(4) 0.18935(13) 0.0694(15) Uani d . 1 1
H H26A 0.2883 0.4739 0.2062 0.104 Uiso calc R 1 1
H H26B 0.3996 0.4287 0.1710 0.104 Uiso calc R 1 1
H H26C 0.3430 0.3363 0.2013 0.104 Uiso calc R 1 1
C C27 -0.4765(10) 0.2590(5) 0.29540(14) 0.0794(17) Uani d . 1 1
H H27A -0.4753 0.1706 0.2971 0.095 Uiso calc R 1 1
C C28 -0.3787(12) 0.3065(7) 0.32966(14) 0.120(3) Uani d . 1 1
H H28A -0.4703 0.2851 0.3494 0.181 Uiso calc R 1 1
H H28B -0.3660 0.3930 0.3283 0.181 Uiso calc R 1 1
H H28C -0.2377 0.2716 0.3330 0.181 Uiso calc R 1 1
C C29 -0.7111(11) 0.2963(6) 0.29055(18) 0.104(2) Uani d . 1 1
H H29A -0.7919 0.2758 0.3116 0.157 Uiso calc R 1 1
H H29B -0.7712 0.2546 0.2704 0.157 Uiso calc R 1 1
H H29C -0.7187 0.3820 0.2866 0.157 Uiso calc R 1 1

loop_
_atom_site_aniso_label
_atom_site_aniso_U_11
_atom_site_aniso_U_22
_atom_site_aniso_U_33
_atom_site_aniso_U_12
_atom_site_aniso_U_13
_atom_site_aniso_U_23
N 0.063(3) 0.111(4) 0.065(3) -0.009(3) 0.001(3) -0.033(3)
O1 0.185(5) 0.093(3) 0.101(3) 0.023(4) -0.032(4) -0.031(3)
C1 0.250(11) 0.095(5) 0.158(7) 0.084(7) -0.017(8) -0.045(5)
O2 0.063(2) 0.115(3) 0.064(2) -0.027(2) 0.018(2) -0.035(2)
C2 0.092(4) 0.070(4) 0.059(3) 0.011(4) -0.003(3) 0.000(3)
O3 0.054(2) 0.151(4) 0.121(3) -0.029(3) 0.003(3) -0.074(3)
C3 0.094(5) 0.074(4) 0.067(3) 0.024(4) 0.005(4) 0.006(3)
C4 0.059(3) 0.091(4) 0.063(3) 0.025(3) -0.006(3) -0.003(3)
C5 0.052(3) 0.077(4) 0.048(3) 0.000(3) -0.001(3) -0.003(2)
C6 0.077(4) 0.075(4) 0.066(3) 0.009(3) 0.000(3) -0.012(3)
C7 0.075(4) 0.081(4) 0.075(4) 0.016(4) -0.011(3) -0.010(3)
C8 0.058(3) 0.112(5) 0.049(3) -0.001(3) -0.001(3) -0.011(3)
C9 0.062(4) 0.216(9) 0.127(6) -0.019(5) 0.012(4) -0.075(6)
C10 0.052(3) 0.071(3) 0.062(3) -0.003(3) 0.002(3) -0.015(3)
C11 0.040(2) 0.072(3) 0.053(3) -0.009(3) 0.001(2) -0.014(3)
C12 0.072(4) 0.088(4) 0.058(3) -0.017(3) -0.004(3) -0.002(3)
C13 0.089(4) 0.055(3) 0.065(3) -0.005(3) 0.014(3) 0.006(3)
C14 0.069(3) 0.049(3) 0.067(3) -0.005(3) 0.007(3) -0.001(2)
C15 0.045(3) 0.040(2) 0.053(3) -0.005(2) -0.005(2) 0.003(2)
C16 0.037(3) 0.053(3) 0.060(3) 0.000(2) -0.005(2) -0.004(2)
C17 0.049(3) 0.053(3) 0.055(3) 0.006(3) -0.012(2) 0.011(2)
C18 0.050(3) 0.074(3) 0.049(3) 0.003(3) -0.003(2) 0.011(2)
C19 0.077(4) 0.063(3) 0.073(4) -0.005(3) -0.004(3) 0.000(3)
C20 0.067(4) 0.053(3) 0.077(3) 0.010(3) -0.009(3) -0.004(3)
C21 0.068(3) 0.065(3) 0.062(3) 0.004(3) -0.003(3) -0.005(3)
C22 0.068(3) 0.076(3) 0.054(3) 0.011(3) -0.004(3) -0.008(3)
C23 0.065(3) 0.067(3) 0.055(3) -0.003(3) -0.003(3) 0.008(3)
C24 0.071(4) 0.067(3) 0.070(3) 0.003(3) -0.007(3) 0.010(3)
C25 0.058(3) 0.098(4) 0.083(4) -0.013(4) -0.005(3) -0.008(3)
C26 0.057(3) 0.085(4) 0.066(3) -0.026(3) -0.016(3) -0.008(3)
C27 0.073(4) 0.101(4) 0.064(4) 0.012(4) 0.019(3) 0.021(3)
C28 0.136(6) 0.166(7) 0.059(4) 0.012(6) 0.003(4) 0.011(4)
C29 0.092(5) 0.110(5) 0.111(5) 0.013(4) 0.022(4) 0.014(4)

loop_
_atom_type_symbol
_atom_type_description
_atom_type_scat_dispersion_real
_atom_type_scat_dispersion_imag
_atom_type_scat_source
C C 0.0033 0.0016 'International Tables Vol C Tables 4.2.6.8 and 6.1.1.4'
H H 0.0000 0.0000 'International Tables Vol C Tables 4.2.6.8 and 6.1.1.4'
N N 0.0061 0.0033 'International Tables Vol C Tables 4.2.6.8 and 6.1.1.4'
O O 0.0106 0.0060 'International Tables Vol C Tables 4.2.6.8 and 6.1.1.4'

loop_
_geom_angle_atom_site_label_1
_geom_angle_atom_site_label_2
_geom_angle_atom_site_label_3
_geom_angle
C8 N O2 107.6(4)
C2 O1 C1 117.4(6)
O1 C1 H1A 109.5
O1 C1 H1B 109.5
H1A C1 H1B 109.5
O1 C1 H1C 109.5
H1A C1 H1C 109.5
H1B C1 H1C 109.5
C10 O2 N 113.7(4)
C3 C2 C7 120.1(5)
C3 C2 O1 124.7(6)
C7 C2 O1 115.2(6)
C2 C3 C4 118.7(5)
C2 C3 H3A 120.6
C4 C3 H3A 120.6
C5 C4 C3 122.1(5)
C5 C4 H4A 119.0
C3 C4 H4A 119.0
C4 C5 C6 119.3(5)
C4 C5 C8 121.6(5)
C6 C5 C8 119.1(5)
C7 C6 C5 118.5(5)
C7 C6 H6A 120.7
C5 C6 H6A 120.7
C2 C7 C6 121.2(5)
C2 C7 H7A 119.4
C6 C7 H7A 119.4
N C8 C5 114.9(5)
N C8 C9 125.2(5)
C5 C8 C9 119.9(5)
C8 C9 H9A 109.5
C8 C9 H9B 109.5
H9A C9 H9B 109.5
C8 C9 H9C 109.5
H9A C9 H9C 109.5
H9B C9 H9C 109.5
O3 C10 O2 122.8(5)
O3 C10 C11 125.0(5)
O2 C10 C11 112.2(4)
C10 C11 C12 104.2(4)
C10 C11 C16 106.3(4)
C12 C11 C16 108.5(4)
C10 C11 C25 110.4(4)
C12 C11 C25 111.5(4)
C16 C11 C25 115.3(4)
C13 C12 C11 113.1(4)
C13 C12 H12A 109.0
C11 C12 H12A 109.0
C13 C12 H12B 109.0
C11 C12 H12B 109.0
H12A C12 H12B 107.8
C14 C13 C12 110.0(4)
C14 C13 H13A 109.7
C12 C13 H13A 109.7
C14 C13 H13B 109.7
C12 C13 H13B 109.7
H13A C13 H13B 108.2
C15 C14 C13 114.3(4)
C15 C14 H14A 108.7
C13 C14 H14A 108.7
C15 C14 H14B 108.7
C13 C14 H14B 108.7
H14A C14 H14B 107.6
C14 C15 C17 112.4(4)
C14 C15 C16 108.0(3)
C17 C15 C16 107.0(3)
C14 C15 C26 109.2(4)
C17 C15 C26 106.0(4)
C16 C15 C26 114.3(4)
C20 C16 C11 114.0(4)
C20 C16 C15 111.5(3)
C11 C16 C15 115.8(4)
C20 C16 H16A 104.7
C11 C16 H16A 104.7
C15 C16 H16A 104.7
C18 C17 C21 117.0(5)
C18 C17 C15 123.5(4)
C21 C17 C15 119.4(4)
C17 C18 C24 119.6(5)
C17 C18 C19 121.6(4)
C24 C18 C19 118.8(5)
C18 C19 C20 113.8(4)
C18 C19 H19A 108.8
C20 C19 H19A 108.8
C18 C19 H19B 108.8
C20 C19 H19B 108.8
H19A C19 H19B 107.7
C19 C20 C16 107.9(4)
C19 C20 H20A 110.1
C16 C20 H20A 110.1
C19 C20 H20B 110.1
C16 C20 H20B 110.1
H20A C20 H20B 108.4
C22 C21 C17 122.3(5)
C22 C21 H21A 118.8
C17 C21 H21A 118.8
C23 C22 C21 120.1(5)
C23 C22 H22A 120.0
C21 C22 H22A 120.0
C24 C23 C22 117.8(5)
C24 C23 C27 121.3(5)
C22 C23 C27 120.9(5)
C23 C24 C18 123.2(5)
C23 C24 H24A 118.4
C18 C24 H24A 118.4
C11 C25 H25A 109.5
C11 C25 H25B 109.5
H25A C25 H25B 109.5
C11 C25 H25C 109.5
H25A C25 H25C 109.5
H25B C25 H25C 109.5
C15 C26 H26A 109.5
C15 C26 H26B 109.5
H26A C26 H26B 109.5
C15 C26 H26C 109.5
H26A C26 H26C 109.5
H26B C26 H26C 109.5
C29 C27 C28 112.9(6)
C29 C27 C23 111.1(5)
C28 C27 C23 112.4(5)
C29 C27 H27A 106.6
C28 C27 H27A 106.6
C23 C27 H27A 106.6
C27 C28 H28A 109.5
C27 C28 H28B 109.5
H28A C28 H28B 109.5
C27 C28 H28C 109.5
H28A C28 H28C 109.5
H28B C28 H28C 109.5
C27 C29 H29A 109.5
C27 C29 H29B 109.5
H29A C29 H29B 109.5
C27 C29 H29C 109.5
H29A C29 H29C 109.5
H29B C29 H29C 109.5

loop_
_geom_bond_atom_site_label_1
_geom_bond_atom_site_label_2
_geom_bond_distance
N C8 1.277(6)
N O2 1.458(5)
O1 C2 1.382(6)
O1 C1 1.436(7)
C1 H1A 0.9600
C1 H1B 0.9600
C1 H1C 0.9600
O2 C10 1.338(5)
C2 C3 1.370(8)
C2 C7 1.377(7)
O3 C10 1.204(5)
C3 C4 1.381(7)
C3 H3A 0.9300
C4 C5 1.371(6)
C4 H4A 0.9300
C5 C6 1.390(7)
C5 C8 1.475(7)
C6 C7 1.390(7)
C6 H6A 0.9300
C7 H7A 0.9300
C8 C9 1.514(8)
C9 H9A 0.9600
C9 H9B 0.9600
C9 H9C 0.9600
C10 C11 1.530(6)
C11 C12 1.540(6)
C11 C16 1.546(6)
C11 C25 1.540(6)
C12 C13 1.535(6)
C12 H12A 0.9700
C12 H12B 0.9700
C13 C14 1.519(6)
C13 H13A 0.9700
C13 H13B 0.9700
C14 C15 1.511(6)
C14 H14A 0.9700
C14 H14B 0.9700
C15 C17 1.523(6)
C15 C16 1.555(5)
C15 C26 1.571(6)
C16 C20 1.519(6)
C16 H16A 0.9800
C17 C18 1.393(6)
C17 C21 1.398(6)
C18 C24 1.400(6)
C18 C19 1.492(6)
C19 C20 1.510(6)
C19 H19A 0.9700
C19 H19B 0.9700
C20 H20A 0.9700
C20 H20B 0.9700
C21 C22 1.384(6)
C21 H21A 0.9300
C22 C23 1.394(6)
C22 H22A 0.9300
C23 C24 1.353(6)
C23 C27 1.540(7)
C24 H24A 0.9300
C25 H25A 0.9600
C25 H25B 0.9600
C25 H25C 0.9600
C26 H26A 0.9600
C26 H26B 0.9600
C26 H26C 0.9600
C27 C29 1.516(8)
C27 C28 1.514(8)
C27 H27A 0.9800
C28 H28A 0.9600
C28 H28B 0.9600
C28 H28C 0.9600
C29 H29A 0.9600
C29 H29B 0.9600
C29 H29C 0.9600

loop_
_geom_torsion_atom_site_label_1
_geom_torsion_atom_site_label_2
_geom_torsion_atom_site_label_3
_geom_torsion_atom_site_label_4
_geom_torsion
C8 N O2 C10 -179.7(5)
C1 O1 C2 C3 -2.5(9)
C1 O1 C2 C7 176.8(6)
C7 C2 C3 C4 -1.2(9)
O1 C2 C3 C4 178.0(5)
C2 C3 C4 C5 1.8(9)
C3 C4 C5 C6 -0.7(8)
C3 C4 C5 C8 179.4(5)
C4 C5 C6 C7 -1.0(8)
C8 C5 C6 C7 179.0(5)
C3 C2 C7 C6 -0.4(9)
O1 C2 C7 C6 -179.7(5)
C5 C6 C7 C2 1.5(9)
O2 N C8 C5 179.8(4)
O2 N C8 C9 -0.2(9)
C4 C5 C8 N -140.2(6)
C6 C5 C8 N 39.9(8)
C4 C5 C8 C9 39.9(9)
C6 C5 C8 C9 -140.1(6)
N O2 C10 O3 -2.7(8)
N O2 C10 C11 177.4(4)
O3 C10 C11 C12 -79.2(7)
O2 C10 C11 C12 100.7(5)
O3 C10 C11 C16 35.3(8)
O2 C10 C11 C16 -144.8(4)
O3 C10 C11 C25 161.0(6)
O2 C10 C11 C25 -19.1(6)
C10 C11 C12 C13 165.9(4)
C16 C11 C12 C13 53.0(5)
C25 C11 C12 C13 -75.0(6)
C11 C12 C13 C14 -56.2(6)
C12 C13 C14 C15 57.6(6)
C13 C14 C15 C17 -172.2(4)
C13 C14 C15 C16 -54.5(5)
C13 C14 C15 C26 70.4(5)
C10 C11 C16 C20 64.7(5)
C12 C11 C16 C20 176.2(4)
C25 C11 C16 C20 -58.0(6)
C10 C11 C16 C15 -163.9(4)
C12 C11 C16 C15 -52.3(5)
C25 C11 C16 C15 73.5(5)
C14 C15 C16 C20 -174.6(4)
C17 C15 C16 C20 -53.4(5)
C26 C15 C16 C20 63.6(5)
C14 C15 C16 C11 52.7(5)
C17 C15 C16 C11 174.0(4)
C26 C15 C16 C11 -69.1(5)
C14 C15 C17 C18 140.3(4)
C16 C15 C17 C18 21.9(6)
C26 C15 C17 C18 -100.4(5)
C14 C15 C17 C21 -43.6(6)
C16 C15 C17 C21 -162.0(4)
C26 C15 C17 C21 75.7(5)
C21 C17 C18 C24 0.7(6)
C15 C17 C18 C24 176.9(4)
C21 C17 C18 C19 179.3(4)
C15 C17 C18 C19 -4.4(7)
C17 C18 C19 C20 16.9(6)
C24 C18 C19 C20 -164.4(4)
C18 C19 C20 C16 -46.7(5)
C11 C16 C20 C19 -158.6(4)
C15 C16 C20 C19 67.9(5)
C18 C17 C21 C22 -0.3(7)
C15 C17 C21 C22 -176.7(4)
C17 C21 C22 C23 0.4(8)
C21 C22 C23 C24 -1.0(8)
C21 C22 C23 C27 178.4(5)
C22 C23 C24 C18 1.4(8)
C27 C23 C24 C18 -178.0(5)
C17 C18 C24 C23 -1.3(7)
C19 C18 C24 C23 180.0(5)
C24 C23 C27 C29 -106.9(6)
C22 C23 C27 C29 73.8(7)
C24 C23 C27 C28 125.5(6)
C22 C23 C27 C28 -53.8(7)
